data_7123378
loop_
_publ_author_name
'Sun, Qiao-Ying'
'Li, Zhao'
'Xu, Zheng'
'Zheng, Zhan-Jiang'
'Cao, Jian'
'Yang, Ke-Fang'
'Cui, Yu-Ming'
'Xu, Li-Wen'

_publ_section_title
;
 PdCl2(CH3CN)2-catalyzed regioselective C-H olefinations of 2-amino
 biaryls with vinylsilanes as unactivated alkenes
;
_journal_name_full 'Chemical Communications'
_journal_paper_doi 10.1039/C9CC02199J
_journal_year 2019
_chemical_formula_sum 'C24 H27 N Si'
_chemical_formula_weight 357.55
_space_group_crystal_system monoclinic
_space_group_IT_number 15
_space_group_name_Hall '-C 2yc'
_space_group_name_H-M_alt 'C 1 2/c 1'
_symmetry_space_group_name_Hall '-C 2yc'
_symmetry_space_group_name_H-M 'C 1 2/c 1'
_atom_sites_solution_hydrogens mixed
_audit_creation_method SHELXL-2014/7
_audit_update_record
;
2018-11-30 deposited with the CCDC.    2019-04-30 downloaded from the CCDC.
;
_cell_angle_alpha 90
_cell_angle_beta 113.218(2)
_cell_angle_gamma 90
_cell_formula_units_Z 8
_cell_length_a 30.2149(14)
_cell_length_b 6.7020(3)
_cell_length_c 23.0726(10)
_cell_measurement_reflns_used 5387
_cell_measurement_temperature 296(2)
_cell_measurement_theta_max 27.32
_cell_measurement_theta_min 2.80
_cell_volume 4293.8(3)
_computing_cell_refinement 'Bruker SAINT'
_computing_data_collection 'Bruker APEX2'
_computing_data_reduction 'Bruker SAINT'
_computing_molecular_graphics 'Bruker SHELXTL'
_computing_publication_material 'Bruker SHELXTL'
_computing_structure_refinement 'SHELXL-2014/7 (Sheldrick, 2014)'
_computing_structure_solution 'SHELXS-97 (Sheldrick 2008)'
_diffrn_ambient_temperature 296(2)
_diffrn_measured_fraction_theta_full 0.997
_diffrn_measured_fraction_theta_max 0.945
_diffrn_measurement_device_type 'Bruker APEX-II CCD'
_diffrn_measurement_method '\f and \w scans'
_diffrn_radiation_type MoK\a
_diffrn_radiation_wavelength 0.71073
_diffrn_reflns_av_R_equivalents 0.0413
_diffrn_reflns_av_unetI/netI 0.0448
_diffrn_reflns_Laue_measured_fraction_full 0.997
_diffrn_reflns_Laue_measured_fraction_max 0.945
_diffrn_reflns_limit_h_max 43
_diffrn_reflns_limit_h_min -38
_diffrn_reflns_limit_k_max 9
_diffrn_reflns_limit_k_min -9
_diffrn_reflns_limit_l_max 31
_diffrn_reflns_limit_l_min -32
_diffrn_reflns_number 23516
_diffrn_reflns_point_group_measured_fraction_full 0.997
_diffrn_reflns_point_group_measured_fraction_max 0.945
_diffrn_reflns_theta_full 25.242
_diffrn_reflns_theta_max 31.143
_diffrn_reflns_theta_min 1.467
_exptl_absorpt_coefficient_mu 0.116
_exptl_absorpt_correction_T_max 0.7462
_exptl_absorpt_correction_T_min 0.6547
_exptl_absorpt_correction_type multi-scan
_exptl_absorpt_process_details sadabs
_exptl_crystal_colour colorless
_exptl_crystal_density_diffrn 1.106
_exptl_crystal_description needle
_exptl_crystal_F_000 1536
_exptl_crystal_size_max 0.21
_exptl_crystal_size_mid 0.08
_exptl_crystal_size_min 0.08
_refine_diff_density_max 0.294
_refine_diff_density_min -0.190
_refine_diff_density_rms 0.034
_refine_ls_extinction_method none
_refine_ls_goodness_of_fit_ref 1.004
_refine_ls_hydrogen_treatment mixed
_refine_ls_matrix_type full
_refine_ls_number_parameters 243
_refine_ls_number_reflns 6554
_refine_ls_number_restraints 0
_refine_ls_restrained_S_all 1.004
_refine_ls_R_factor_all 0.0988
_refine_ls_R_factor_gt 0.0529
_refine_ls_shift/su_max 0.000
_refine_ls_shift/su_mean 0.000
_refine_ls_structure_factor_coef Fsqd
_refine_ls_weighting_details 'w=1/[\s^2^(Fo^2^)+(0.0698P)^2^+1.3107P] where P=(Fo^2^+2Fc^2^)/3'
_refine_ls_weighting_scheme calc
_refine_ls_wR_factor_gt 0.1291
_refine_ls_wR_factor_ref 0.1542
_reflns_Friedel_coverage 0.000
_reflns_number_gt 3939
_reflns_number_total 6554
_reflns_threshold_expression 'I > 2\s(I)'
_cod_data_source_file c9cc02199j2.cif
_cod_data_source_block mo181128a
_cod_database_code 7123378
_shelx_shelxl_version_number 2014/7
_shelx_space_group_comment
; 
The symmetry employed for this shelxl refinement is uniquely defined 
by the following loop, which should always be used as a source of 
symmetry information in preference to the above space-group names. 
They are only intended as comments. 
;

loop_
_space_group_symop_operation_xyz
'x, y, z'
'-x, y, -z+1/2'
'x+1/2, y+1/2, z'
'-x+1/2, y+1/2, -z+1/2'
'-x, -y, -z'
'x, -y, z-1/2'
'-x+1/2, -y+1/2, -z'
'x+1/2, -y+1/2, z-1/2'

loop_
_atom_site_label
_atom_site_type_symbol
_atom_site_fract_x
_atom_site_fract_y
_atom_site_fract_z
_atom_site_U_iso_or_equiv
_atom_site_adp_type
_atom_site_occupancy
_atom_site_site_symmetry_order
_atom_site_calc_flag
_atom_site_refinement_flags_posn
_atom_site_refinement_flags_adp
N1 N 0.06349(6) 0.5210(3) 0.44200(9) 0.0712(5) Uani 1 1 d . .
Si1 Si 0.16161(2) 0.70129(8) 0.27938(2) 0.05678(16) Uani 1 1 d . .
C1 C 0.20471(10) 0.5966(5) 0.24783(12) 0.1036(8) Uani 1 1 d . .
H1A H 0.2366 0.6435 0.2728 0.155 Uiso 1 1 calc R U
H1B H 0.1956 0.6388 0.2049 0.155 Uiso 1 1 calc R U
H1C H 0.2041 0.4536 0.2495 0.155 Uiso 1 1 calc R U
C2 C 0.16050(11) 0.9779(3) 0.27204(10) 0.0961(8) Uani 1 1 d . .
H2A H 0.1395 1.0328 0.2901 0.144 Uiso 1 1 calc R U
H2B H 0.1490 1.0141 0.2283 0.144 Uiso 1 1 calc R U
H2C H 0.1924 1.0296 0.2939 0.144 Uiso 1 1 calc R U
C3 C 0.10050(8) 0.5986(4) 0.23425(9) 0.0857(7) Uani 1 1 d . .
H3A H 0.1016 0.4555 0.2366 0.129 Uiso 1 1 calc R U
H3B H 0.0897 0.6394 0.1910 0.129 Uiso 1 1 calc R U
H3C H 0.0786 0.6477 0.2519 0.129 Uiso 1 1 calc R U
C4 C 0.18291(6) 0.6241(3) 0.36343(7) 0.0516(4) Uani 1 1 d . .
H4 H 0.2131 0.6702 0.3901 0.062 Uiso 1 1 calc R U
C5 C 0.16014(5) 0.5121(2) 0.38928(7) 0.0466(3) Uani 1 1 d . .
H5 H 0.1289 0.4752 0.3632 0.056 Uiso 1 1 calc R U
C6 C 0.17790(5) 0.4368(2) 0.45493(6) 0.0403(3) Uani 1 1 d . .
C7 C 0.22337(5) 0.4924(2) 0.49889(7) 0.0454(3) Uani 1 1 d . .
H7 H 0.2417 0.5830 0.4873 0.055 Uiso 1 1 calc R U
C8 C 0.24134(5) 0.4148(2) 0.55901(7) 0.0504(4) Uani 1 1 d . .
H8 H 0.2715 0.4539 0.5878 0.060 Uiso 1 1 calc R U
C9 C 0.21471(5) 0.2795(2) 0.57651(7) 0.0480(4) Uani 1 1 d . .
H9 H 0.2272 0.2266 0.6171 0.058 Uiso 1 1 calc R U
C10 C 0.16915(5) 0.2204(2) 0.53430(6) 0.0410(3) Uani 1 1 d . .
C11 C 0.15056(5) 0.2996(2) 0.47290(6) 0.0381(3) Uani 1 1 d . .
C12 C 0.14229(5) 0.0696(2) 0.55514(6) 0.0437(3) Uani 1 1 d . .
C13 C 0.16154(6) -0.1197(3) 0.57333(8) 0.0571(4) Uani 1 1 d . .
H13 H 0.1908 -0.1521 0.5713 0.069 Uiso 1 1 calc R U
C14 C 0.13790(8) -0.2605(3) 0.59436(9) 0.0678(5) Uani 1 1 d . .
H14 H 0.1511 -0.3870 0.6059 0.081 Uiso 1 1 calc R U
C15 C 0.09529(7) -0.2140(3) 0.59822(9) 0.0686(5) Uani 1 1 d . .
H15 H 0.0796 -0.3079 0.6130 0.082 Uiso 1 1 calc R U
C16 C 0.07555(7) -0.0281(3) 0.58025(9) 0.0685(5) Uani 1 1 d . .
H16 H 0.0463 0.0032 0.5827 0.082 Uiso 1 1 calc R U
C17 C 0.09863(6) 0.1124(3) 0.55867(8) 0.0552(4) Uani 1 1 d . .
H17 H 0.0847 0.2374 0.5463 0.066 Uiso 1 1 calc R U
C18 C 0.10300(5) 0.2289(2) 0.42557(6) 0.0425(3) Uani 1 1 d . .
C19 C 0.10018(7) 0.0489(3) 0.39492(8) 0.0596(4) Uani 1 1 d . .
H19 H 0.1277 -0.0289 0.4051 0.072 Uiso 1 1 calc R U
C20 C 0.05714(8) -0.0175(4) 0.34932(10) 0.0800(6) Uani 1 1 d . .
H20 H 0.0557 -0.1386 0.3290 0.096 Uiso 1 1 calc R U
C21 C 0.01692(8) 0.0971(4) 0.33462(9) 0.0787(6) Uani 1 1 d . .
H21 H -0.0120 0.0534 0.3038 0.094 Uiso 1 1 calc R U
C22 C 0.01825(6) 0.2758(3) 0.36442(8) 0.0646(5) Uani 1 1 d . .
H22 H -0.0097 0.3515 0.3536 0.078 Uiso 1 1 calc R U
C23 C 0.06133(5) 0.3449(3) 0.41099(7) 0.0485(4) Uani 1 1 d . .
C24 C 0.02185(7) 0.6402(3) 0.43392(11) 0.0808(6) Uani 1 1 d . .
H24A H 0.0058 0.6769 0.3904 0.121 Uiso 1 1 calc R U
H24B H 0.0317 0.7585 0.4593 0.121 Uiso 1 1 calc R U
H24C H 0.0003 0.5647 0.4468 0.121 Uiso 1 1 calc R U
H1' H 0.0881(7) 0.561(3) 0.4669(9) 0.056(5) Uiso 1 1 d . .

loop_
_atom_site_aniso_label
_atom_site_aniso_U_11
_atom_site_aniso_U_22
_atom_site_aniso_U_33
_atom_site_aniso_U_23
_atom_site_aniso_U_13
_atom_site_aniso_U_12
N1 0.0418(8) 0.0660(10) 0.0851(11) -0.0100(9) 0.0028(8) 0.0129(7)
Si1 0.0627(3) 0.0628(3) 0.0427(2) 0.0013(2) 0.0185(2) -0.0124(2)
C1 0.110(2) 0.136(2) 0.0859(15) -0.0030(16) 0.0617(15) -0.0060(18)
C2 0.144(2) 0.0722(14) 0.0577(11) 0.0139(10) 0.0239(12) -0.0186(14)
C3 0.0758(14) 0.1054(17) 0.0600(11) -0.0077(12) 0.0096(10) -0.0188(13)
C4 0.0474(9) 0.0563(9) 0.0469(8) 0.0024(7) 0.0140(6) -0.0102(7)
C5 0.0402(8) 0.0512(9) 0.0449(7) 0.0027(6) 0.0131(6) -0.0051(6)
C6 0.0378(7) 0.0401(7) 0.0421(7) -0.0007(6) 0.0150(5) 0.0021(6)
C7 0.0423(8) 0.0425(8) 0.0500(8) -0.0049(6) 0.0166(6) -0.0051(6)
C8 0.0405(8) 0.0554(9) 0.0467(7) -0.0081(7) 0.0080(6) -0.0010(7)
C9 0.0454(8) 0.0558(9) 0.0383(7) 0.0003(6) 0.0118(6) 0.0085(7)
C10 0.0396(7) 0.0443(8) 0.0402(6) 0.0001(6) 0.0170(6) 0.0063(6)
C11 0.0344(7) 0.0411(7) 0.0390(6) 0.0003(5) 0.0145(5) 0.0033(6)
C12 0.0449(8) 0.0515(8) 0.0354(6) 0.0036(6) 0.0163(6) 0.0056(7)
C13 0.0553(10) 0.0557(10) 0.0640(10) 0.0115(8) 0.0275(8) 0.0121(8)
C14 0.0768(13) 0.0532(10) 0.0709(11) 0.0162(9) 0.0265(10) 0.0069(9)
C15 0.0727(13) 0.0713(12) 0.0665(11) 0.0163(9) 0.0326(9) -0.0088(10)
C16 0.0596(11) 0.0835(14) 0.0750(11) 0.0144(10) 0.0400(9) 0.0041(10)
C17 0.0554(10) 0.0582(10) 0.0601(9) 0.0114(8) 0.0313(8) 0.0116(8)
C18 0.0410(8) 0.0505(8) 0.0369(6) 0.0024(6) 0.0164(5) -0.0058(6)
C19 0.0607(10) 0.0649(11) 0.0583(9) -0.0139(8) 0.0289(8) -0.0101(9)
C20 0.0835(15) 0.0907(15) 0.0705(12) -0.0350(11) 0.0353(11) -0.0334(13)
C21 0.0597(12) 0.1157(18) 0.0551(10) -0.0197(11) 0.0168(9) -0.0354(12)
C22 0.0395(9) 0.0956(14) 0.0514(9) 0.0047(9) 0.0100(7) -0.0089(9)
C23 0.0393(8) 0.0597(9) 0.0423(7) 0.0059(7) 0.0118(6) -0.0029(7)
C24 0.0611(12) 0.0829(14) 0.0907(14) 0.0054(12) 0.0216(11) 0.0238(11)

loop_
_atom_type_symbol
_atom_type_description
_atom_type_scat_dispersion_real
_atom_type_scat_dispersion_imag
_atom_type_scat_source
C C 0.0033 0.0016 'International Tables Vol C Tables 4.2.6.8 and 6.1.1.4'
H H 0.0000 0.0000 'International Tables Vol C Tables 4.2.6.8 and 6.1.1.4'
N N 0.0061 0.0033 'International Tables Vol C Tables 4.2.6.8 and 6.1.1.4'
Si Si 0.0817 0.0704 'International Tables Vol C Tables 4.2.6.8 and 6.1.1.4'

loop_
_geom_angle_atom_site_label_1
_geom_angle_atom_site_label_2
_geom_angle_atom_site_label_3
_geom_angle
C23 N1 C24 123.52(17)
C3 Si1 C4 109.89(9)
C3 Si1 C2 109.88(12)
C4 Si1 C2 111.00(9)
C3 Si1 C1 109.58(12)
C4 Si1 C1 107.16(10)
C2 Si1 C1 109.28(14)
C5 C4 Si1 127.31(12)
C4 C5 C6 128.09(14)
C7 C6 C11 118.97(13)
C7 C6 C5 120.47(13)
C11 C6 C5 120.45(12)
C8 C7 C6 120.97(14)
C9 C8 C7 120.08(14)
C8 C9 C10 120.88(14)
C9 C10 C11 119.29(14)
C9 C10 C12 118.73(12)
C11 C10 C12 121.95(12)
C6 C11 C10 119.81(12)
C6 C11 C18 119.94(12)
C10 C11 C18 120.16(13)
C17 C12 C13 117.83(15)
C17 C12 C10 122.12(14)
C13 C12 C10 120.03(14)
C14 C13 C12 121.11(17)
C15 C14 C13 119.97(18)
C14 C15 C16 119.84(18)
C15 C16 C17 120.55(18)
C16 C17 C12 120.68(16)
C19 C18 C23 119.44(14)
C19 C18 C11 119.76(14)
C23 C18 C11 120.78(13)
C20 C19 C18 121.25(19)
C21 C20 C19 119.1(2)
C20 C21 C22 121.30(17)
C21 C22 C23 120.48(18)
N1 C23 C22 121.65(16)
N1 C23 C18 119.94(14)
C22 C23 C18 118.41(16)

loop_
_geom_bond_atom_site_label_1
_geom_bond_atom_site_label_2
_geom_bond_distance
N1 C23 1.368(2)
N1 C24 1.439(2)
Si1 C3 1.858(2)
Si1 C4 1.8598(16)
Si1 C2 1.861(2)
Si1 C1 1.862(2)
C4 C5 1.310(2)
C5 C6 1.4817(19)
C6 C7 1.399(2)
C6 C11 1.404(2)
C7 C8 1.377(2)
C8 C9 1.374(2)
C9 C10 1.394(2)
C10 C11 1.4060(18)
C10 C12 1.490(2)
C11 C18 1.4982(19)
C12 C17 1.383(2)
C12 C13 1.390(2)
C13 C14 1.382(3)
C14 C15 1.361(3)
C15 C16 1.373(3)
C16 C17 1.376(3)
C18 C19 1.384(2)
C18 C23 1.403(2)
C19 C20 1.385(3)
C20 C21 1.362(3)
C21 C22 1.374(3)
C22 C23 1.400(2)
